data_7233061
loop_
_publ_author_name
'Seiler, Vanessa Kristina'
'Robeyns, Koen'
'Tumanov, Nikolay'
'Cin\<ci\'c, Dominik'
'Wouters, Johan'
'Champagne, Benoit'
'Leyssens, Tom'

_publ_section_title
;
 A coloring tool for spiropyrans: solid state metal--organic complexation
 versus salification
;
_journal_issue 33
_journal_name_full CrystEngComm
_journal_page_first 4925
_journal_paper_doi 10.1039/C9CE00805E
_journal_volume 21
_journal_year 2019
_chemical_formula_moiety 'C19 H20 Cl2 N2 O4 Zn, 2(H2 O)'
_chemical_formula_sum 'C19 H24 Cl2 N2 O6 Zn'
_chemical_formula_weight 512.67
_space_group_crystal_system orthorhombic
_space_group_IT_number 19
_space_group_name_Hall 'P 2ac 2ab'
_space_group_name_H-M_alt 'P 21 21 21'
_symmetry_space_group_name_Hall 'P 2ac 2ab'
_symmetry_space_group_name_H-M 'P 21 21 21'
_atom_sites_solution_hydrogens mixed
_audit_creation_method SHELXL-2014/7
_audit_update_record
;
2019-01-18 deposited with the CCDC.    2019-07-09 downloaded from the CCDC.
;
_cell_angle_alpha 90
_cell_angle_beta 90
_cell_angle_gamma 90
_cell_formula_units_Z 4
_cell_length_a 6.5663(8)
_cell_length_b 15.8090(12)
_cell_length_c 20.1333(15)
_cell_measurement_reflns_used 1414
_cell_measurement_temperature 100(2)
_cell_measurement_theta_max 23.7700
_cell_measurement_theta_min 2.3090
_cell_volume 2090.0(3)
_computing_cell_refinement
;
CrysAlisPro, Agilent Technologies,
Version 1.171.37.35 (release 13-08-2014 CrysAlis171 .NET)
(compiled Aug 13 2014,18:06:01)
;
_computing_data_collection 'SNBL Pilatus control'
_computing_data_reduction
;
CrysAlisPro, Agilent Technologies,
Version 1.171.37.35 (release 13-08-2014 CrysAlis171 .NET)
(compiled Aug 13 2014,18:06:01)
;
_computing_molecular_graphics 'MERCURY (Macrae et al., 2008)'
_computing_publication_material
;

'MERCURY (Macrae et al., 2008), Platon (Spek, 2009)'



;
_computing_structure_refinement 'SHELXL-2014/7 (Sheldrick, 2014)'
_computing_structure_solution 'SHELXT (Sheldrick, 2015)'
_diffrn_ambient_temperature 100(2)
_diffrn_measured_fraction_theta_full 0.958
_diffrn_measured_fraction_theta_max 0.958
_diffrn_measurement_device_type 'pilatus 2M'
_diffrn_measurement_method '360 images, \D\F 1.0\% '
_diffrn_radiation_monochromator Si(111)
_diffrn_radiation_source synchrotron
_diffrn_radiation_type synchrotron
_diffrn_radiation_wavelength 0.6866
_diffrn_reflns_av_R_equivalents 0.1142
_diffrn_reflns_av_unetI/netI 0.1368
_diffrn_reflns_Laue_measured_fraction_full 0.958
_diffrn_reflns_Laue_measured_fraction_max 0.958
_diffrn_reflns_limit_h_max 7
_diffrn_reflns_limit_h_min -7
_diffrn_reflns_limit_k_max 17
_diffrn_reflns_limit_k_min -17
_diffrn_reflns_limit_l_max 24
_diffrn_reflns_limit_l_min -24
_diffrn_reflns_number 10594
_diffrn_reflns_point_group_measured_fraction_full 0.968
_diffrn_reflns_point_group_measured_fraction_max 0.967
_diffrn_reflns_theta_full 24.328
_diffrn_reflns_theta_max 24.335
_diffrn_reflns_theta_min 1.954
_exptl_absorpt_coefficient_mu 1.336
_exptl_absorpt_correction_T_max 1.00000
_exptl_absorpt_correction_T_min 0.83351
_exptl_absorpt_correction_type multi-scan
_exptl_absorpt_process_details
;
CrysAlisPro, Agilent Technologies,
Version 1.171.37.35 (release 13-08-2014 CrysAlis171 .NET)
(compiled Aug 13 2014,18:06:01)
Empirical absorption correction using spherical harmonics,
 implemented in SCALE3 ABSPACK scaling algorithm.
;
_exptl_crystal_colour orange
_exptl_crystal_density_diffrn 1.629
_exptl_crystal_description rod
_exptl_crystal_F_000 1056
_exptl_crystal_recrystallization_method 'Re-crystallisation from solvent: acetone'
_exptl_crystal_size_max 0.10
_exptl_crystal_size_mid 0.03
_exptl_crystal_size_min 0.01
_refine_diff_density_max 0.458
_refine_diff_density_min -0.450
_refine_diff_density_rms 0.110
_refine_ls_abs_structure_details
;
 Refined as an inversion twin.
;
_refine_ls_abs_structure_Flack 0.39(4)
_refine_ls_extinction_method none
_refine_ls_goodness_of_fit_ref 1.048
_refine_ls_hydrogen_treatment constr
_refine_ls_matrix_type full
_refine_ls_number_parameters 275
_refine_ls_number_reflns 3624
_refine_ls_number_restraints 12
_refine_ls_restrained_S_all 1.047
_refine_ls_R_factor_all 0.1007
_refine_ls_R_factor_gt 0.0699
_refine_ls_shift/su_max 0.000
_refine_ls_shift/su_mean 0.000
_refine_ls_structure_factor_coef Fsqd
_refine_ls_weighting_details 'w=1/[\s^2^(Fo^2^)+(0.0370P)^2^+0.4602P] where P=(Fo^2^+2Fc^2^)/3'
_refine_ls_weighting_scheme calc
_refine_ls_wR_factor_gt 0.1286
_refine_ls_wR_factor_ref 0.1396
_reflns_Friedel_coverage 0.746
_reflns_Friedel_fraction_full 0.981
_reflns_Friedel_fraction_max 0.981
_reflns_number_gt 2719
_reflns_number_total 3624
_reflns_threshold_expression 'I > 2\s(I)'
_cod_data_source_file c9ce00805e2.cif
_cod_data_source_block VS183_SPNO2_ZNCl2
_cod_depositor_comments 'Adding full bibliography for 7233050--7233066.cif.'
_cod_database_code 7233061
_shelx_shelxl_version_number 2014/7
_shelx_space_group_comment
;
The symmetry employed for this shelxl refinement is uniquely defined
by the following loop, which should always be used as a source of
symmetry information in preference to the above space-group names.
They are only intended as comments.
;

loop_
_space_group_symop_operation_xyz
'x, y, z'
'-x+1/2, -y, z+1/2'
'-x, y+1/2, -z+1/2'
'x+1/2, -y+1/2, -z'

loop_
_atom_site_label
_atom_site_type_symbol
_atom_site_fract_x
_atom_site_fract_y
_atom_site_fract_z
_atom_site_U_iso_or_equiv
_atom_site_adp_type
_atom_site_occupancy
_atom_site_site_symmetry_order
_atom_site_calc_flag
_atom_site_refinement_flags_posn
_atom_site_refinement_flags_adp
Zn1 Zn 0.4902(2) 0.67216(7) 0.29504(6) 0.0168(3) Uani 1 1 d . .
Cl2 Cl 0.4666(5) 0.53803(16) 0.26334(13) 0.0212(7) Uani 1 1 d . .
Cl3 Cl 0.2954(5) 0.77253(19) 0.25590(16) 0.0295(8) Uani 1 1 d . .
O4 O 0.7725(12) 0.7087(5) 0.2708(4) 0.0227(19) Uani 1 1 d . .
H4A H 0.7935 0.7569 0.2841 0.034 Uiso 1 1 d R U
H4B H 0.8540 0.6794 0.2913 0.034 Uiso 1 1 d R U
O5 O 0.8053(14) 0.8709(5) 0.2783(4) 0.035(2) Uani 1 1 d . .
H5A H 0.8900 0.9041 0.2635 0.052 Uiso 1 1 d R U
H5B H 0.6952 0.8921 0.2686 0.052 Uiso 1 1 d R U
O6 O 0.0780(13) 0.9684(5) 0.2193(4) 0.036(2) Uani 1 1 d . .
H6A H 0.0296 1.0137 0.2073 0.054 Uiso 1 1 d R U
H6B H 0.1696 0.9589 0.1927 0.054 Uiso 1 1 d R U
O1 O 0.5142(14) 0.6647(4) 0.3910(3) 0.0177(15) Uani 1 1 d . .
C2 C 0.5230(18) 0.7207(6) 0.4368(5) 0.014(2) Uani 1 1 d . .
C3 C 0.5278(18) 0.8086(6) 0.4219(5) 0.016(2) Uani 1 1 d . .
H3 H 0.5262 0.8260 0.3768 0.020 Uiso 1 1 calc R U
C4 C 0.5347(18) 0.8681(6) 0.4700(5) 0.014(2) Uani 1 1 d . .
H4 H 0.5356 0.9265 0.4590 0.017 Uiso 1 1 calc R U
C5 C 0.5405(16) 0.8421(6) 0.5360(5) 0.014(2) Uani 1 1 d . U
C6 C 0.5396(17) 0.7579(6) 0.5533(5) 0.014(2) Uani 1 1 d . .
H6 H 0.5435 0.7421 0.5988 0.017 Uiso 1 1 calc R U
C7 C 0.5329(18) 0.6962(6) 0.5045(5) 0.012(2) Uani 1 1 d . .
C8 C 0.5323(18) 0.6090(6) 0.5262(5) 0.011(2) Uani 1 1 d . U
H8 H 0.5325 0.5995 0.5728 0.014 Uiso 1 1 calc R U
C9 C 0.5315(17) 0.5394(6) 0.4868(5) 0.014(2) Uani 1 1 d . .
H9 H 0.5294 0.5480 0.4401 0.017 Uiso 1 1 calc R U
C10 C 0.5338(17) 0.4559(6) 0.5098(5) 0.012(2) Uani 1 1 d . .
C11 C 0.5345(19) 0.4233(6) 0.5814(5) 0.014(3) Uani 1 1 d . .
C12 C 0.3427(17) 0.4490(8) 0.6177(6) 0.019(3) Uani 1 1 d . .
H12A H 0.2235 0.4302 0.5923 0.028 Uiso 1 1 calc R U
H12B H 0.3393 0.5106 0.6224 0.028 Uiso 1 1 calc R U
H12C H 0.3410 0.4226 0.6617 0.028 Uiso 1 1 calc R U
C13 C 0.7268(18) 0.4490(7) 0.6190(6) 0.014(3) Uani 1 1 d . .
H13A H 0.7315 0.5107 0.6232 0.022 Uiso 1 1 calc R U
H13B H 0.8470 0.4294 0.5945 0.022 Uiso 1 1 calc R U
H13C H 0.7255 0.4233 0.6633 0.022 Uiso 1 1 calc R U
C14 C 0.5351(16) 0.3281(6) 0.5693(5) 0.015(2) Uani 1 1 d . .
C15 C 0.5334(19) 0.2630(6) 0.6128(5) 0.019(3) Uani 1 1 d . .
H15 H 0.5312 0.2732 0.6593 0.023 Uiso 1 1 calc R U
C16 C 0.5350(17) 0.1812(6) 0.5882(5) 0.018(3) Uani 1 1 d . .
H16 H 0.5343 0.1344 0.6177 0.022 Uiso 1 1 calc R U
C17 C 0.5374(17) 0.1683(6) 0.5204(5) 0.016(2) Uani 1 1 d . .
H17 H 0.5364 0.1119 0.5041 0.019 Uiso 1 1 calc R U
C18 C 0.5412(19) 0.2338(6) 0.4753(5) 0.015(3) Uani 1 1 d . .
H18 H 0.5458 0.2245 0.4287 0.018 Uiso 1 1 calc R U
C19 C 0.5380(16) 0.3135(5) 0.5024(5) 0.010(2) Uani 1 1 d . .
N20 N 0.5368(15) 0.3915(5) 0.4687(4) 0.013(2) Uani 1 1 d . .
C21 C 0.537(2) 0.3991(6) 0.3958(5) 0.020(3) Uani 1 1 d . .
H21A H 0.4265 0.4370 0.3820 0.031 Uiso 1 1 calc R U
H21B H 0.5159 0.3431 0.3759 0.031 Uiso 1 1 calc R U
H21C H 0.6675 0.4221 0.3809 0.031 Uiso 1 1 calc R U
N23 N 0.5462(15) 0.9046(5) 0.5863(5) 0.017(2) Uani 1 1 d . .
O24 O 0.5410(13) 0.8831(4) 0.6455(4) 0.023(2) Uani 1 1 d . .
O25 O 0.5578(14) 0.9798(4) 0.5711(4) 0.028(2) Uani 1 1 d . .

loop_
_atom_site_aniso_label
_atom_site_aniso_U_11
_atom_site_aniso_U_22
_atom_site_aniso_U_33
_atom_site_aniso_U_23
_atom_site_aniso_U_13
_atom_site_aniso_U_12
Zn1 0.0189(6) 0.0185(6) 0.0129(5) 0.0017(5) -0.0012(7) -0.0006(7)
Cl2 0.0238(18) 0.0209(13) 0.0188(13) -0.0002(11) -0.0010(13) -0.0031(13)
Cl3 0.0303(19) 0.0266(15) 0.0316(18) 0.0070(14) -0.0106(14) 0.0039(13)
O4 0.019(5) 0.030(5) 0.020(4) 0.002(4) -0.004(4) -0.001(3)
O5 0.037(5) 0.020(4) 0.047(6) 0.005(4) 0.008(5) 0.003(4)
O6 0.033(6) 0.031(5) 0.045(6) 0.011(4) 0.001(4) 0.006(4)
O1 0.022(4) 0.018(3) 0.013(3) 0.003(3) -0.002(4) -0.007(4)
C2 0.006(6) 0.020(5) 0.016(5) -0.009(4) -0.002(5) 0.001(5)
C3 0.013(6) 0.016(5) 0.021(5) 0.012(4) 0.000(5) -0.001(5)
C4 0.012(6) 0.007(5) 0.023(6) 0.000(4) -0.001(5) 0.002(5)
C5 0.007(5) 0.015(4) 0.019(4) -0.002(4) -0.002(4) 0.000(4)
C6 0.005(6) 0.021(6) 0.016(5) 0.002(4) -0.001(5) -0.005(5)
C7 0.013(7) 0.009(5) 0.013(5) 0.002(4) 0.001(5) 0.006(5)
C8 0.011(5) 0.016(4) 0.007(4) 0.005(3) 0.004(4) -0.004(4)
C9 0.009(6) 0.018(5) 0.015(5) -0.003(4) 0.007(5) 0.004(5)
C10 0.011(7) 0.014(5) 0.011(5) 0.003(4) -0.003(5) -0.004(5)
C11 0.012(7) 0.017(5) 0.015(5) 0.002(4) 0.006(5) 0.000(5)
C12 0.011(7) 0.021(7) 0.024(8) -0.003(6) 0.004(5) 0.003(5)
C13 0.018(7) 0.010(6) 0.016(7) -0.004(5) -0.004(5) 0.000(5)
C14 0.010(6) 0.013(5) 0.021(5) -0.009(5) 0.002(5) -0.006(5)
C15 0.020(7) 0.020(5) 0.017(5) 0.008(5) -0.009(6) 0.004(5)
C16 0.010(6) 0.014(5) 0.030(6) 0.005(5) 0.000(5) 0.003(5)
C17 0.018(7) 0.006(5) 0.022(5) -0.004(4) -0.004(5) 0.000(6)
C18 0.015(7) 0.018(5) 0.012(5) 0.001(4) -0.001(5) 0.002(5)
C19 0.011(6) 0.006(5) 0.012(5) -0.001(4) 0.005(4) -0.004(4)
N20 0.014(6) 0.020(5) 0.004(4) 0.001(3) 0.000(4) 0.001(4)
C21 0.033(8) 0.012(5) 0.016(6) 0.010(4) -0.001(6) -0.002(5)
N23 0.018(6) 0.015(5) 0.017(5) 0.000(4) 0.001(5) -0.002(4)
O24 0.033(6) 0.018(4) 0.019(4) 0.005(3) 0.001(4) 0.001(4)
O25 0.048(7) 0.009(4) 0.026(4) -0.004(4) -0.001(4) -0.001(4)

loop_
_atom_type_symbol
_atom_type_description
_atom_type_scat_dispersion_real
_atom_type_scat_dispersion_imag
_atom_type_scat_source
C C 0.0030 0.0020 'International Tables Vol C Tables 4.2.6.8 and 6.1.1.4'
H H 0.0000 0.0000 'International Tables Vol C Tables 4.2.6.8 and 6.1.1.4'
N N 0.0060 0.0030 'International Tables Vol C Tables 4.2.6.8 and 6.1.1.4'
O O 0.0100 0.0060 'International Tables Vol C Tables 4.2.6.8 and 6.1.1.4'
Cl Cl 0.1410 0.1490 'International Tables Vol C Tables 4.2.6.8 and 6.1.1.4'
Zn Zn 0.3070 1.3540 'International Tables Vol C Tables 4.2.6.8 and 6.1.1.4'

loop_
_geom_angle_atom_site_label_1
_geom_angle_atom_site_label_2
_geom_angle_atom_site_label_3
_geom_angle
O1 Zn1 O4 100.7(3)
O1 Zn1 Cl3 116.8(3)
O4 Zn1 Cl3 104.1(2)
O1 Zn1 Cl2 103.5(2)
O4 Zn1 Cl2 105.7(2)
Cl3 Zn1 Cl2 123.30(13)
Zn1 O4 H4A 110.1
Zn1 O4 H4B 108.5
H4A O4 H4B 104.5
H5A O5 H5B 104.5
H6A O6 H6B 104.5
C2 O1 Zn1 132.7(6)
O1 C2 C7 120.3(9)
O1 C2 C3 121.7(9)
C7 C2 C3 118.0(9)
C4 C3 C2 122.0(9)
C4 C3 H3 119.0
C2 C3 H3 119.0
C3 C4 C5 118.7(9)
C3 C4 H4 120.7
C5 C4 H4 120.7
C6 C5 C4 121.9(9)
C6 C5 N23 119.6(9)
C4 C5 N23 118.6(9)
C5 C6 C7 120.1(10)
C5 C6 H6 119.9
C7 C6 H6 119.9
C6 C7 C2 119.3(9)
C6 C7 C8 117.3(9)
C2 C7 C8 123.4(8)
C9 C8 C7 126.6(9)
C9 C8 H8 116.7
C7 C8 H8 116.7
C8 C9 C10 124.9(10)
C8 C9 H9 117.6
C10 C9 H9 117.6
N20 C10 C9 121.6(9)
N20 C10 C11 109.4(8)
C9 C10 C11 129.0(9)
C12 C11 C14 110.1(10)
C12 C11 C13 112.3(9)
C14 C11 C13 109.8(9)
C12 C11 C10 111.2(10)
C14 C11 C10 100.5(8)
C13 C11 C10 112.3(9)
C11 C12 H12A 109.5
C11 C12 H12B 109.5
H12A C12 H12B 109.5
C11 C12 H12C 109.5
H12A C12 H12C 109.5
H12B C12 H12C 109.5
C11 C13 H13A 109.5
C11 C13 H13B 109.5
H13A C13 H13B 109.5
C11 C13 H13C 109.5
H13A C13 H13C 109.5
H13B C13 H13C 109.5
C15 C14 C19 120.6(9)
C15 C14 C11 130.4(9)
C19 C14 C11 108.9(9)
C14 C15 C16 118.6(10)
C14 C15 H15 120.7
C16 C15 H15 120.7
C17 C16 C15 119.5(10)
C17 C16 H16 120.2
C15 C16 H16 120.2
C18 C17 C16 122.8(10)
C18 C17 H17 118.6
C16 C17 H17 118.6
C19 C18 C17 115.3(9)
C19 C18 H18 122.4
C17 C18 H18 122.4
C14 C19 C18 123.2(9)
C14 C19 N20 109.1(8)
C18 C19 N20 127.7(9)
C10 N20 C19 112.1(8)
C10 N20 C21 124.5(8)
C19 N20 C21 123.5(8)
N20 C21 H21A 109.5
N20 C21 H21B 109.5
H21A C21 H21B 109.5
N20 C21 H21C 109.5
H21A C21 H21C 109.5
H21B C21 H21C 109.5
O25 N23 O24 120.4(9)
O25 N23 C5 119.8(9)
O24 N23 C5 119.8(8)

loop_
_geom_bond_atom_site_label_1
_geom_bond_atom_site_label_2
_geom_bond_distance
Zn1 O1 1.943(6)
Zn1 O4 2.002(8)
Zn1 Cl3 2.185(3)
Zn1 Cl2 2.220(3)
O4 H4A 0.8200
O4 H4B 0.8200
O5 H5A 0.8200
O5 H5B 0.8200
O6 H6A 0.8200
O6 H6B 0.8200
O1 C2 1.279(11)
C2 C7 1.418(13)
C2 C3 1.423(13)
C3 C4 1.350(14)
C3 H3 0.9500
C4 C5 1.391(14)
C4 H4 0.9500
C5 C6 1.375(14)
C5 N23 1.416(13)
C6 C7 1.386(14)
C6 H6 0.9500
C7 C8 1.445(13)
C8 C9 1.356(13)
C8 H8 0.9500
C9 C10 1.399(14)
C9 H9 0.9500
C10 N20 1.312(12)
C10 C11 1.531(13)
C11 C12 1.511(16)
C11 C14 1.524(14)
C11 C13 1.527(16)
C12 H12A 0.9800
C12 H12B 0.9800
C12 H12C 0.9800
C13 H13A 0.9800
C13 H13B 0.9800
C13 H13C 0.9800
C14 C15 1.351(14)
C14 C19 1.367(13)
C15 C16 1.386(15)
C15 H15 0.9500
C16 C17 1.380(14)
C16 H16 0.9500
C17 C18 1.377(14)
C17 H17 0.9500
C18 C19 1.373(14)
C18 H18 0.9500
C19 N20 1.408(12)
N20 C21 1.473(12)
C21 H21A 0.9800
C21 H21B 0.9800
C21 H21C 0.9800
N23 O25 1.230(11)
N23 O24 1.240(11)

loop_
_geom_torsion_atom_site_label_1
_geom_torsion_atom_site_label_2
_geom_torsion_atom_site_label_3
_geom_torsion_atom_site_label_4
_geom_torsion
Zn1 O1 C2 C7 177.6(8)
Zn1 O1 C2 C3 -3.8(18)
O1 C2 C3 C4 179.2(12)
C7 C2 C3 C4 -2.2(18)
C2 C3 C4 C5 1.0(17)
C3 C4 C5 C6 0.1(17)
C3 C4 C5 N23 -179.5(11)
C4 C5 C6 C7 0.0(17)
N23 C5 C6 C7 179.7(11)
C5 C6 C7 C2 -1.2(17)
C5 C6 C7 C8 180.0(11)
O1 C2 C7 C6 -179.1(11)
C3 C2 C7 C6 2.2(17)
O1 C2 C7 C8 -0.4(18)
C3 C2 C7 C8 -179.1(11)
C6 C7 C8 C9 -178.2(12)
C2 C7 C8 C9 3.1(19)
C7 C8 C9 C10 179.1(12)
C8 C9 C10 N20 -178.7(12)
C8 C9 C10 C11 1(2)
N20 C10 C11 C12 -117.4(11)
C9 C10 C11 C12 62.9(16)
N20 C10 C11 C14 -0.9(13)
C9 C10 C11 C14 179.5(11)
N20 C10 C11 C13 115.8(10)
C9 C10 C11 C13 -63.9(16)
C12 C11 C14 C15 -61.7(17)
C13 C11 C14 C15 62.4(17)
C10 C11 C14 C15 -179.1(12)
C12 C11 C14 C19 118.3(10)
C13 C11 C14 C19 -117.5(10)
C10 C11 C14 C19 0.9(13)
C19 C14 C15 C16 0.1(18)
C11 C14 C15 C16 -179.9(11)
C14 C15 C16 C17 -0.2(18)
C15 C16 C17 C18 0.9(18)
C16 C17 C18 C19 -1.3(18)
C15 C14 C19 C18 -0.6(18)
C11 C14 C19 C18 179.4(11)
C15 C14 C19 N20 179.3(11)
C11 C14 C19 N20 -0.7(13)
C17 C18 C19 C14 1.2(18)
C17 C18 C19 N20 -178.7(11)
C9 C10 N20 C19 -179.8(11)
C11 C10 N20 C19 0.5(13)
C9 C10 N20 C21 -0.5(18)
C11 C10 N20 C21 179.8(11)
C14 C19 N20 C10 0.1(13)
C18 C19 N20 C10 -180.0(12)
C14 C19 N20 C21 -179.2(10)
C18 C19 N20 C21 0.7(18)
C6 C5 N23 O25 176.2(11)
C4 C5 N23 O25 -4.2(16)
C6 C5 N23 O24 -3.3(16)
C4 C5 N23 O24 176.4(10)
